data_2234488
loop_
_publ_author_name
'Doboszewski, Bogdan'
'e Silva, Maria J.'
'Nazarenko, Alexander Y.'
'Nemykin, Victor N.'

_publ_section_title
;
 3-Deoxy-1,2-di-<i>O</i>-isopropylidene-5-<i>O</i>-tosyl-<small>D</small>-<i>threo</i>-pentofuranose
;
_journal_coeditor_code ZL2463
_journal_issue 4
_journal_name_full 'Acta Crystallographica Section E'
_journal_page_first o1109
_journal_page_last o1110
_journal_paper_doi 10.1107/S1600536812010884
_journal_volume 68
_journal_year 2012
_chemical_formula_iupac 'C15 H20 O6 S'
_chemical_formula_moiety 'C15 H20 O6 S'
_chemical_formula_sum 'C15 H20 O6 S'
_chemical_formula_weight 328.37
_chemical_melting_point 347.0(10)
_chemical_name_systematic
;
3-Deoxy-1,2-di-<i>O</i>-isopropylidene-5-<i>O</i>-tosyl-<i>D</i>-<i>threo</i>-
pentofuranose
;
_space_group_IT_number 4
_symmetry_cell_setting monoclinic
_symmetry_space_group_name_Hall 'P 2yb'
_symmetry_space_group_name_H-M 'P 1 21 1'
_atom_sites_solution_hydrogens geom
_atom_sites_solution_primary direct
_atom_sites_solution_secondary difmap
_audit_creation_method SHELXL-97
_cell_angle_alpha 90.00
_cell_angle_beta 96.414(7)
_cell_angle_gamma 90.00
_cell_formula_units_Z 4
_cell_length_a 10.93970(10)
_cell_length_b 9.42510(10)
_cell_length_c 15.4833(10)
_cell_measurement_reflns_used 14102
_cell_measurement_temperature 123(2)
_cell_measurement_theta_max 68.30
_cell_measurement_theta_min 2.90
_cell_volume 1586.46(11)
_computing_cell_refinement '<i>HKL-2000</i> (Otwinowski & Minor, 1997)'
_computing_data_collection '<i>CrystalClear-SM Expert</i> (Rigaku, 2009)'
_computing_data_reduction '<i>CrystalClear-SM Expert</i> (Rigaku, 2009)'
_computing_molecular_graphics
;
<i>ORTEP-3 for Windows</i> (Farrugia, 1999) and
<i>Mercury</i> (Macrae <i>et al.</i>, 2008)
;
_computing_publication_material '<i>PLATON</i> (Spek, 2009)'
_computing_structure_refinement 'SHELXL97 (Sheldrick, 2008)'
_computing_structure_solution 'SHELXS97 (Sheldrick, 2008)'
_diffrn_ambient_temperature 123(2)
_diffrn_detector_area_resol_mean 10.0
_diffrn_measured_fraction_theta_full 0.985
_diffrn_measured_fraction_theta_max 0.985
_diffrn_measurement_device_type 'Rigaku R-AXIS RAPID II imaging plate'
_diffrn_measurement_method \w
_diffrn_radiation_monochromator graphite
_diffrn_radiation_source 'fine-focus sealed tube'
_diffrn_radiation_type CuK\a
_diffrn_radiation_wavelength 1.54187
_diffrn_reflns_av_R_equivalents 0.0374
_diffrn_reflns_av_sigmaI/netI 0.0429
_diffrn_reflns_limit_h_max 12
_diffrn_reflns_limit_h_min -12
_diffrn_reflns_limit_k_max 11
_diffrn_reflns_limit_k_min -8
_diffrn_reflns_limit_l_max 18
_diffrn_reflns_limit_l_min -18
_diffrn_reflns_number 14179
_diffrn_reflns_theta_full 65.49
_diffrn_reflns_theta_max 65.49
_diffrn_reflns_theta_min 2.87
_exptl_absorpt_coefficient_mu 2.056
_exptl_absorpt_correction_T_max 0.65
_exptl_absorpt_correction_T_min 0.55
_exptl_absorpt_correction_type multi-scan
_exptl_absorpt_process_details
;
(ABSCOR; Higashi, 1995)
;
_exptl_crystal_colour colourless
_exptl_crystal_density_diffrn 1.375
_exptl_crystal_density_method 'not measured'
_exptl_crystal_description block
_exptl_crystal_F_000 696
_exptl_crystal_size_max 0.2
_exptl_crystal_size_mid 0.2
_exptl_crystal_size_min 0.18
_refine_diff_density_max 0.302
_refine_diff_density_min -0.256
_refine_ls_abs_structure_details 'Flack (1983), 2059 Friedel pairs'
_refine_ls_abs_structure_Flack 0.005(12)
_refine_ls_extinction_method none
_refine_ls_goodness_of_fit_ref 1.036
_refine_ls_hydrogen_treatment constr
_refine_ls_matrix_type full
_refine_ls_number_parameters 404
_refine_ls_number_reflns 4917
_refine_ls_number_restraints 1
_refine_ls_restrained_S_all 1.036
_refine_ls_R_factor_all 0.0378
_refine_ls_R_factor_gt 0.0343
_refine_ls_shift/su_max 0.000
_refine_ls_shift/su_mean 0.000
_refine_ls_structure_factor_coef Fsqd
_refine_ls_weighting_details 'calc w=1/[\s^2^(Fo^2^)+(0.0495P)^2^+0.0000P] where P=(Fo^2^+2Fc^2^)/3'
_refine_ls_weighting_scheme calc
_refine_ls_wR_factor_gt 0.0829
_refine_ls_wR_factor_ref 0.0865
_reflns_number_gt 4440
_reflns_number_total 4917
_reflns_threshold_expression I>2sigma(I)
_cod_data_source_file zl2463.cif
_cod_data_source_block I
_cod_original_cell_volume 1586.46(10)
_cod_original_sg_symbol_H-M 'P 21'
_cod_database_code 2234488
_cod_database_fobs_code 2234488

loop_
_symmetry_equiv_pos_as_xyz
'x, y, z'
'-x, y+1/2, -z'

loop_
_atom_site_type_symbol
_atom_site_label
_atom_site_fract_x
_atom_site_fract_y
_atom_site_fract_z
_atom_site_U_iso_or_equiv
_atom_site_adp_type
_atom_site_calc_flag
_atom_site_refinement_flags
_atom_site_occupancy
_atom_site_symmetry_multiplicity
S S1 0.32715(6) 0.65201(7) 0.88376(4) 0.03365(17) Uani d . 1 1
O O1 0.25715(16) 0.2054(2) 0.92121(10) 0.0390(5) Uani d . 1 1
O O2 0.16307(15) 0.1633(3) 0.78122(10) 0.0473(6) Uani d . 1 1
O O3 0.35387(15) 0.1347(2) 0.74148(10) 0.0349(4) Uani d . 1 1
O O4 0.32552(16) 0.49623(19) 0.92025(10) 0.0328(4) Uani d . 1 1
O O5 0.45192(17) 0.6937(2) 0.87784(11) 0.0427(5) Uani d . 1 1
O O6 0.25396(18) 0.7302(2) 0.93686(11) 0.0473(5) Uani d . 1 1
C C1 0.2332(2) 0.1040(3) 0.85455(16) 0.0366(7) Uani d . 1 1
H H1 0.1914 0.0186 0.8760 0.044 Uiso calc R 1 1
C C2 0.3566(2) 0.0634(3) 0.82292(16) 0.0367(7) Uani d . 1 1
H H2 0.3673 -0.0415 0.8178 0.044 Uiso calc R 1 1
C C3 0.4515(2) 0.1298(3) 0.88914(16) 0.0396(7) Uani d . 1 1
H H3A 0.5227 0.1651 0.8612 0.048 Uiso calc R 1 1
H H3B 0.4809 0.0607 0.9350 0.048 Uiso calc R 1 1
C C4 0.3831(2) 0.2518(3) 0.92672(15) 0.0349(7) Uani d . 1 1
H H4 0.4155 0.2653 0.9892 0.042 Uiso calc R 1 1
C C5 0.3957(2) 0.3885(3) 0.87844(16) 0.0344(6) Uani d . 1 1
H H5A 0.4833 0.4164 0.8814 0.041 Uiso calc R 1 1
H H5B 0.3628 0.3775 0.8166 0.041 Uiso calc R 1 1
C C6 0.2273(2) 0.1439(3) 0.70647(15) 0.0316(6) Uani d . 1 1
C C7 0.2104(3) 0.2734(3) 0.64975(17) 0.0452(7) Uani d . 1 1
H H7A 0.2584 0.2630 0.6004 0.068 Uiso calc R 1 1
H H7B 0.2385 0.3574 0.6835 0.068 Uiso calc R 1 1
H H7C 0.1231 0.2841 0.6283 0.068 Uiso calc R 1 1
C C8 0.1844(3) 0.0099(3) 0.65937(18) 0.0473(8) Uani d . 1 1
H H8A 0.0972 0.0190 0.6373 0.071 Uiso calc R 1 1
H H8B 0.1952 -0.0707 0.6995 0.071 Uiso calc R 1 1
H H8C 0.2327 -0.0059 0.6106 0.071 Uiso calc R 1 1
C C9 0.2509(2) 0.6412(3) 0.77785(14) 0.0286(6) Uani d . 1 1
C C10 0.1249(2) 0.6169(3) 0.76511(16) 0.0339(7) Uani d . 1 1
H H10 0.0797 0.6031 0.8133 0.041 Uiso calc R 1 1
C C11 0.0667(2) 0.6132(3) 0.68185(16) 0.0346(7) Uani d . 1 1
H H11 -0.0194 0.5968 0.6731 0.042 Uiso calc R 1 1
C C12 0.1305(2) 0.6327(3) 0.61033(15) 0.0314(6) Uani d . 1 1
C C13 0.2563(2) 0.6543(3) 0.62421(14) 0.0304(6) Uani d . 1 1
H H13 0.3016 0.6666 0.5759 0.037 Uiso calc R 1 1
C C14 0.3168(2) 0.6582(3) 0.70733(14) 0.0293(6) Uani d . 1 1
H H14 0.4033 0.6725 0.7161 0.035 Uiso calc R 1 1
C C15 0.0639(3) 0.6296(4) 0.51920(16) 0.0457(8) Uani d . 1 1
H H15A 0.1056 0.5634 0.4834 0.069 Uiso calc R 1 1
H H15B 0.0643 0.7248 0.4938 0.069 Uiso calc R 1 1
H H15C -0.0212 0.5985 0.5214 0.069 Uiso calc R 1 1
S S2 0.37237(6) 0.33823(7) 0.40722(4) 0.03353(17) Uani d . 1 1
O O11 0.20451(16) -0.0793(2) 0.39873(10) 0.0370(5) Uani d . 1 1
O O12 0.15723(16) -0.0483(2) 0.25011(10) 0.0363(5) Uani d . 1 1
O O13 0.32440(15) -0.1684(2) 0.22108(10) 0.0369(5) Uani d . 1 1
O O14 0.33657(14) 0.1829(2) 0.43291(10) 0.0350(4) Uani d . 1 1
O O15 0.50001(15) 0.3417(2) 0.39625(11) 0.0383(5) Uani d . 1 1
O O16 0.32592(17) 0.4259(2) 0.47060(11) 0.0433(5) Uani d . 1 1
C C21 0.1763(2) -0.1485(3) 0.31885(15) 0.0373(7) Uani d . 1 1
H H21 0.1038 -0.2127 0.3199 0.045 Uiso calc R 1 1
C C22 0.2916(2) -0.2316(3) 0.29894(15) 0.0356(7) Uani d . 1 1
H H22 0.2747 -0.3354 0.2916 0.043 Uiso calc R 1 1
C C23 0.3858(2) -0.2014(3) 0.37619(16) 0.0397(7) Uani d . 1 1
H H23A 0.4677 -0.1826 0.3571 0.048 Uiso calc R 1 1
H H23B 0.3925 -0.2824 0.4172 0.048 Uiso calc R 1 1
C C24 0.3365(2) -0.0699(3) 0.41833(16) 0.0328(6) Uani d . 1 1
H H24 0.3581 -0.0759 0.4827 0.039 Uiso calc R 1 1
C C25 0.3872(2) 0.0657(3) 0.38602(15) 0.0333(6) Uani d . 1 1
H H25A 0.4782 0.0657 0.3968 0.040 Uiso calc R 1 1
H H25B 0.3633 0.0759 0.3228 0.040 Uiso calc R 1 1
C C26 0.2142(2) -0.1047(3) 0.17900(15) 0.0352(7) Uani d . 1 1
C C27 0.2475(3) 0.0131(4) 0.12171(16) 0.0458(8) Uani d . 1 1
H H27A 0.2835 -0.0264 0.0717 0.069 Uiso calc R 1 1
H H27B 0.3075 0.0756 0.1545 0.069 Uiso calc R 1 1
H H27C 0.1736 0.0675 0.1013 0.069 Uiso calc R 1 1
C C28 0.1314(3) -0.2140(4) 0.13137(17) 0.0484(8) Uani d . 1 1
H H28A 0.0541 -0.1691 0.1076 0.073 Uiso calc R 1 1
H H28B 0.1141 -0.2897 0.1717 0.073 Uiso calc R 1 1
H H28C 0.1723 -0.2544 0.0838 0.073 Uiso calc R 1 1
C C29 0.2868(2) 0.3655(3) 0.30546(15) 0.0299(6) Uani d . 1 1
C C30 0.1609(2) 0.3732(3) 0.30083(16) 0.0380(7) Uani d . 1 1
H H30 0.1208 0.3655 0.3520 0.046 Uiso calc R 1 1
C C31 0.0930(3) 0.3923(3) 0.22034(17) 0.0423(8) Uani d . 1 1
H H31 0.0058 0.3980 0.2168 0.051 Uiso calc R 1 1
C C32 0.1503(3) 0.4034(3) 0.14480(17) 0.0363(7) Uani d . 1 1
C C33 0.2781(3) 0.3983(3) 0.15257(17) 0.0397(7) Uani d . 1 1
H H33 0.3190 0.4075 0.1019 0.048 Uiso calc R 1 1
C C34 0.3470(2) 0.3801(3) 0.23193(16) 0.0351(7) Uani d . 1 1
H H34 0.4343 0.3776 0.2361 0.042 Uiso calc R 1 1
C C35 0.0762(3) 0.4189(4) 0.05773(18) 0.0514(8) Uani d . 1 1
H H35A 0.1229 0.3808 0.0125 0.077 Uiso calc R 1 1
H H35B 0.0584 0.5195 0.0462 0.077 Uiso calc R 1 1
H H35C -0.0012 0.3665 0.0576 0.077 Uiso calc R 1 1

loop_
_atom_site_aniso_label
_atom_site_aniso_U_11
_atom_site_aniso_U_22
_atom_site_aniso_U_33
_atom_site_aniso_U_12
_atom_site_aniso_U_13
_atom_site_aniso_U_23
S1 0.0464(4) 0.0303(4) 0.0239(3) -0.0009(3) 0.0023(3) -0.0021(3)
O1 0.0468(11) 0.0378(13) 0.0338(9) -0.0049(9) 0.0105(8) -0.0022(8)
O2 0.0328(10) 0.0770(17) 0.0323(9) 0.0110(11) 0.0043(8) -0.0023(10)
O3 0.0337(10) 0.0388(13) 0.0325(8) 0.0022(9) 0.0055(7) 0.0022(9)
O4 0.0467(11) 0.0256(11) 0.0260(8) 0.0015(9) 0.0046(7) -0.0009(8)
O5 0.0482(11) 0.0449(14) 0.0326(9) -0.0158(10) -0.0064(8) 0.0009(9)
O6 0.0734(14) 0.0392(14) 0.0306(9) 0.0083(11) 0.0120(9) -0.0024(9)
C1 0.0457(16) 0.0346(19) 0.0308(13) -0.0058(13) 0.0107(11) 0.0011(12)
C2 0.0454(16) 0.0284(17) 0.0363(14) 0.0088(14) 0.0040(12) 0.0046(12)
C3 0.0431(16) 0.035(2) 0.0391(14) 0.0106(13) -0.0041(12) 0.0048(14)
C4 0.0370(16) 0.0387(19) 0.0274(12) 0.0031(13) -0.0039(10) 0.0014(12)
C5 0.0353(15) 0.0362(19) 0.0323(13) 0.0046(12) 0.0059(11) -0.0011(12)
C6 0.0322(14) 0.0336(18) 0.0289(12) -0.0010(13) 0.0024(10) -0.0034(12)
C7 0.0558(19) 0.0331(18) 0.0430(15) -0.0011(15) -0.0107(13) -0.0017(14)
C8 0.058(2) 0.038(2) 0.0438(15) -0.0073(15) -0.0057(14) -0.0009(14)
C9 0.0312(13) 0.0279(16) 0.0266(11) 0.0024(12) 0.0031(10) 0.0003(12)
C10 0.0319(14) 0.038(2) 0.0336(13) -0.0029(12) 0.0112(11) 0.0061(12)
C11 0.0233(13) 0.0341(19) 0.0465(15) -0.0006(12) 0.0040(11) 0.0063(13)
C12 0.0344(14) 0.0265(17) 0.0319(12) -0.0018(12) -0.0028(11) -0.0013(12)
C13 0.0310(13) 0.0318(17) 0.0291(12) -0.0029(12) 0.0061(10) -0.0002(12)
C14 0.0250(13) 0.0357(17) 0.0273(11) -0.0042(12) 0.0035(10) -0.0028(12)
C15 0.0442(17) 0.053(2) 0.0378(14) 0.0004(15) -0.0052(12) 0.0010(15)
S2 0.0354(4) 0.0359(4) 0.0286(3) 0.0021(3) 0.0008(3) -0.0048(3)
O11 0.0358(10) 0.0478(14) 0.0283(9) 0.0019(9) 0.0081(7) -0.0012(9)
O12 0.0372(10) 0.0429(13) 0.0289(9) 0.0126(9) 0.0035(7) -0.0006(8)
O13 0.0364(10) 0.0445(13) 0.0307(9) 0.0112(9) 0.0084(7) 0.0056(9)
O14 0.0402(10) 0.0365(13) 0.0288(9) 0.0065(9) 0.0056(7) -0.0015(8)
O15 0.0312(10) 0.0436(13) 0.0390(10) -0.0023(9) -0.0008(8) -0.0065(9)
O16 0.0512(12) 0.0435(14) 0.0352(10) 0.0072(10) 0.0049(8) -0.0097(9)
C21 0.0406(16) 0.0427(19) 0.0290(13) -0.0028(14) 0.0051(11) -0.0005(13)
C22 0.0446(17) 0.0300(17) 0.0331(13) 0.0048(13) 0.0084(11) 0.0057(12)
C23 0.0458(17) 0.037(2) 0.0356(14) 0.0102(14) 0.0035(12) 0.0081(13)
C24 0.0302(14) 0.0377(19) 0.0297(13) 0.0072(12) -0.0002(10) 0.0043(12)
C25 0.0329(14) 0.0381(18) 0.0290(13) 0.0079(13) 0.0037(10) -0.0046(12)
C26 0.0366(15) 0.0432(19) 0.0261(13) 0.0090(13) 0.0047(11) -0.0014(12)
C27 0.0513(18) 0.051(2) 0.0343(14) 0.0006(15) 0.0020(12) 0.0087(14)
C28 0.0561(19) 0.055(2) 0.0329(14) -0.0021(16) 0.0018(13) -0.0016(15)
C29 0.0343(14) 0.0232(17) 0.0316(12) 0.0012(12) 0.0008(11) -0.0029(11)
C30 0.0312(15) 0.048(2) 0.0356(14) -0.0004(13) 0.0085(11) 0.0047(13)
C31 0.0286(15) 0.054(2) 0.0440(16) 0.0002(14) 0.0036(12) 0.0079(14)
C32 0.0405(15) 0.0320(18) 0.0355(14) 0.0001(13) 0.0002(12) -0.0003(12)
C33 0.0420(17) 0.046(2) 0.0324(14) 0.0016(14) 0.0098(12) -0.0005(13)
C34 0.0275(14) 0.042(2) 0.0368(14) -0.0018(12) 0.0059(11) -0.0005(12)
C35 0.055(2) 0.055(2) 0.0416(16) -0.0039(17) -0.0059(13) -0.0018(15)

loop_
_atom_type_symbol
_atom_type_description
_atom_type_scat_dispersion_real
_atom_type_scat_dispersion_imag
_atom_type_scat_source
C C 0.0181 0.0091 'International Tables Vol C Tables 4.2.6.8 and 6.1.1.4'
H H 0.0000 0.0000 'International Tables Vol C Tables 4.2.6.8 and 6.1.1.4'
O O 0.0492 0.0322 'International Tables Vol C Tables 4.2.6.8 and 6.1.1.4'
S S 0.3331 0.5567 'International Tables Vol C Tables 4.2.6.8 and 6.1.1.4'

loop_
_geom_angle_atom_site_label_1
_geom_angle_atom_site_label_2
_geom_angle_atom_site_label_3
_geom_angle
O6 S1 O5 119.90(13)
O6 S1 O4 104.30(11)
O5 S1 O4 109.14(11)
O6 S1 C9 109.36(12)
O5 S1 C9 108.18(11)
O4 S1 C9 104.94(11)
C1 O1 C4 110.36(19)
C1 O2 C6 109.11(18)
C2 O3 C6 106.69(18)
C5 O4 S1 117.38(15)
O1 C1 O2 111.1(2)
O1 C1 C2 107.7(2)
O2 C1 C2 105.09(18)
O1 C1 H1 110.9
O2 C1 H1 110.9
C2 C1 H1 110.9
O3 C2 C3 110.5(2)
O3 C2 C1 103.4(2)
C3 C2 C1 104.0(2)
O3 C2 H2 112.7
C3 C2 H2 112.7
C1 C2 H2 112.7
C2 C3 C4 104.0(2)
C2 C3 H3A 110.9
C4 C3 H3A 110.9
C2 C3 H3B 110.9
C4 C3 H3B 110.9
H3A C3 H3B 109.0
O1 C4 C5 111.8(2)
O1 C4 C3 104.8(2)
C5 C4 C3 112.4(2)
O1 C4 H4 109.2
C5 C4 H4 109.2
C3 C4 H4 109.2
O4 C5 C4 106.98(19)
O4 C5 H5A 110.3
C4 C5 H5A 110.3
O4 C5 H5B 110.3
C4 C5 H5B 110.3
H5A C5 H5B 108.6
O3 C6 O2 104.07(17)
O3 C6 C7 108.8(2)
O2 C6 C7 109.2(2)
O3 C6 C8 111.6(2)
O2 C6 C8 110.1(2)
C7 C6 C8 112.7(2)
C6 C7 H7A 109.5
C6 C7 H7B 109.5
H7A C7 H7B 109.5
C6 C7 H7C 109.5
H7A C7 H7C 109.5
H7B C7 H7C 109.5
C6 C8 H8A 109.5
C6 C8 H8B 109.5
H8A C8 H8B 109.5
C6 C8 H8C 109.5
H8A C8 H8C 109.5
H8B C8 H8C 109.5
C14 C9 C10 120.2(2)
C14 C9 S1 119.69(18)
C10 C9 S1 120.11(18)
C11 C10 C9 119.1(2)
C11 C10 H10 120.5
C9 C10 H10 120.5
C10 C11 C12 121.7(2)
C10 C11 H11 119.2
C12 C11 H11 119.2
C13 C12 C11 118.4(2)
C13 C12 C15 120.9(2)
C11 C12 C15 120.7(2)
C14 C13 C12 120.9(2)
C14 C13 H13 119.6
C12 C13 H13 119.6
C13 C14 C9 119.7(2)
C13 C14 H14 120.2
C9 C14 H14 120.2
C12 C15 H15A 109.5
C12 C15 H15B 109.5
H15A C15 H15B 109.5
C12 C15 H15C 109.5
H15A C15 H15C 109.5
H15B C15 H15C 109.5
O16 S2 O15 119.98(12)
O16 S2 O14 104.35(11)
O15 S2 O14 108.99(11)
O16 S2 C29 109.76(12)
O15 S2 C29 108.69(11)
O14 S2 C29 103.82(11)
C21 O11 C24 109.26(19)
C21 O12 C26 106.85(19)
C22 O13 C26 106.29(18)
C25 O14 S2 117.15(15)
O11 C21 O12 110.5(2)
O11 C21 C22 108.0(2)
O12 C21 C22 104.04(18)
O11 C21 H21 111.3
O12 C21 H21 111.3
C22 C21 H21 111.3
O13 C22 C23 112.1(2)
O13 C22 C21 104.2(2)
C23 C22 C21 104.2(2)
O13 C22 H22 112.0
C23 C22 H22 112.0
C21 C22 H22 112.0
C22 C23 C24 104.4(2)
C22 C23 H23A 110.9
C24 C23 H23A 110.9
C22 C23 H23B 110.9
C24 C23 H23B 110.9
H23A C23 H23B 108.9
O11 C24 C25 112.3(2)
O11 C24 C23 104.6(2)
C25 C24 C23 112.8(2)
O11 C24 H24 109.0
C25 C24 H24 109.0
C23 C24 H24 109.0
O14 C25 C24 107.61(19)
O14 C25 H25A 110.2
C24 C25 H25A 110.2
O14 C25 H25B 110.2
C24 C25 H25B 110.2
H25A C25 H25B 108.5
O12 C26 O13 102.86(18)
O12 C26 C27 109.8(2)
O13 C26 C27 109.4(2)
O12 C26 C28 110.0(2)
O13 C26 C28 111.3(3)
C27 C26 C28 113.0(2)
C26 C27 H27A 109.5
C26 C27 H27B 109.5
H27A C27 H27B 109.5
C26 C27 H27C 109.5
H27A C27 H27C 109.5
H27B C27 H27C 109.5
C26 C28 H28A 109.5
C26 C28 H28B 109.5
H28A C28 H28B 109.5
C26 C28 H28C 109.5
H28A C28 H28C 109.5
H28B C28 H28C 109.5
C30 C29 C34 121.2(2)
C30 C29 S2 119.01(19)
C34 C29 S2 119.74(19)
C29 C30 C31 119.1(2)
C29 C30 H30 120.4
C31 C30 H30 120.4
C30 C31 C32 121.1(2)
C30 C31 H31 119.4
C32 C31 H31 119.4
C33 C32 C31 117.9(2)
C33 C32 C35 121.2(2)
C31 C32 C35 120.9(3)
C34 C33 C32 121.7(2)
C34 C33 H33 119.1
C32 C33 H33 119.1
C33 C34 C29 118.8(2)
C33 C34 H34 120.6
C29 C34 H34 120.6
C32 C35 H35A 109.5
C32 C35 H35B 109.5
H35A C35 H35B 109.5
C32 C35 H35C 109.5
H35A C35 H35C 109.5
H35B C35 H35C 109.5

loop_
_geom_bond_atom_site_label_1
_geom_bond_atom_site_label_2
_geom_bond_distance
S1 O6 1.4167(18)
S1 O5 1.4332(19)
S1 O4 1.5740(19)
S1 C9 1.758(2)
O1 C1 1.410(3)
O1 C4 1.439(3)
O2 C1 1.413(3)
O2 C6 1.431(3)
O3 C2 1.426(3)
O3 C6 1.432(3)
O4 C5 1.467(3)
C1 C2 1.535(3)
C1 H1 1.0000
C2 C3 1.510(4)
C2 H2 1.0000
C3 C4 1.522(4)
C3 H3A 0.9900
C3 H3B 0.9900
C4 C5 1.503(4)
C4 H4 1.0000
C5 H5A 0.9900
C5 H5B 0.9900
C6 C7 1.502(4)
C6 C8 1.508(4)
C7 H7A 0.9800
C7 H7B 0.9800
C7 H7C 0.9800
C8 H8A 0.9800
C8 H8B 0.9800
C8 H8C 0.9800
C9 C14 1.383(3)
C9 C10 1.390(3)
C10 C11 1.373(3)
C10 H10 0.9500
C11 C12 1.385(3)
C11 H11 0.9500
C12 C13 1.384(3)
C12 C15 1.514(3)
C13 C14 1.380(3)
C13 H13 0.9500
C14 H14 0.9500
C15 H15A 0.9800
C15 H15B 0.9800
C15 H15C 0.9800
S2 O16 1.4201(18)
S2 O15 1.4257(17)
S2 O14 1.578(2)
S2 C29 1.760(2)
O11 C21 1.402(3)
O11 C24 1.445(3)
O12 C21 1.421(3)
O12 C26 1.427(3)
O13 C22 1.426(3)
O13 C26 1.436(3)
O14 C25 1.464(3)
C21 C22 1.544(4)
C21 H21 1.0000
C22 C23 1.516(4)
C22 H22 1.0000
C23 C24 1.526(4)
C23 H23A 0.9900
C23 H23B 0.9900
C24 C25 1.501(4)
C24 H24 1.0000
C25 H25A 0.9900
C25 H25B 0.9900
C26 C27 1.492(4)
C26 C28 1.509(4)
C27 H27A 0.9800
C27 H27B 0.9800
C27 H27C 0.9800
C28 H28A 0.9800
C28 H28B 0.9800
C28 H28C 0.9800
C29 C30 1.372(3)
C29 C34 1.385(3)
C30 C31 1.390(4)
C30 H30 0.9500
C31 C32 1.392(3)
C31 H31 0.9500
C32 C33 1.391(4)
C32 C35 1.501(4)
C33 C34 1.378(4)
C33 H33 0.9500
C34 H34 0.9500
C35 H35A 0.9800
C35 H35B 0.9800
C35 H35C 0.9800

loop_
_geom_hbond_atom_site_label_D
_geom_hbond_atom_site_label_H
_geom_hbond_atom_site_label_A
_geom_hbond_site_symmetry_A
_geom_hbond_distance_DH
_geom_hbond_distance_HA
_geom_hbond_distance_DA
_geom_hbond_angle_DHA
_geom_hbond_publ_flag
C4 H4 O5 2_647 1.00 2.48 3.390(3) 152 y
C5 H5B O3 . 0.99 2.56 3.196(3) 122 y
C11 H11 O12 2_556 0.95 2.44 3.163(3) 133 y
C14 H14 O5 . 0.95 2.51 2.897(3) 105 ?
C24 H24 O15 2_646 1.00 2.42 3.315(3) 148 y
C28 H28C O6 1_544 0.98 2.54 3.471(3) 159 y
C34 H34 O15 . 0.95 2.53 2.908(3) 104 ?

loop_
_geom_torsion_atom_site_label_1
_geom_torsion_atom_site_label_2
_geom_torsion_atom_site_label_3
_geom_torsion_atom_site_label_4
_geom_torsion
O6 S1 O4 C5 -179.34(17)
O5 S1 O4 C5 -50.06(19)
C9 S1 O4 C5 65.69(18)
C4 O1 C1 O2 -105.4(2)
C4 O1 C1 C2 9.2(3)
C6 O2 C1 O1 124.0(2)
C6 O2 C1 C2 7.8(3)
C6 O3 C2 C3 -140.6(2)
C6 O3 C2 C1 -29.8(3)
O1 C1 C2 O3 -105.1(2)
O2 C1 C2 O3 13.4(3)
O1 C1 C2 C3 10.4(3)
O2 C1 C2 C3 128.9(2)
O3 C2 C3 C4 85.9(2)
C1 C2 C3 C4 -24.6(3)
C1 O1 C4 C5 97.1(2)
C1 O1 C4 C3 -24.9(2)
C2 C3 C4 O1 30.4(3)
C2 C3 C4 C5 -91.2(3)
S1 O4 C5 C4 178.03(15)
O1 C4 C5 O4 62.0(3)
C3 C4 C5 O4 179.55(19)
C2 O3 C6 O2 35.0(3)
C2 O3 C6 C7 151.4(2)
C2 O3 C6 C8 -83.7(3)
C1 O2 C6 O3 -26.1(3)
C1 O2 C6 C7 -142.1(2)
C1 O2 C6 C8 93.7(3)
O6 S1 C9 C14 138.3(2)
O5 S1 C9 C14 6.1(3)
O4 S1 C9 C14 -110.3(2)
O6 S1 C9 C10 -41.2(3)
O5 S1 C9 C10 -173.4(2)
O4 S1 C9 C10 70.2(2)
C14 C9 C10 C11 -1.4(4)
S1 C9 C10 C11 178.1(2)
C9 C10 C11 C12 0.1(4)
C10 C11 C12 C13 1.0(4)
C10 C11 C12 C15 -179.3(3)
C11 C12 C13 C14 -0.8(4)
C15 C12 C13 C14 179.5(3)
C12 C13 C14 C9 -0.4(4)
C10 C9 C14 C13 1.6(4)
S1 C9 C14 C13 -177.9(2)
O16 S2 O14 C25 -171.83(16)
O15 S2 O14 C25 -42.51(17)
C29 S2 O14 C25 73.20(17)
C24 O11 C21 O12 -94.0(2)
C24 O11 C21 C22 19.2(3)
C26 O12 C21 O11 139.4(2)
C26 O12 C21 C22 23.7(3)
C26 O13 C22 C23 -135.6(2)
C26 O13 C22 C21 -23.6(3)
O11 C21 C22 O13 -117.4(2)
O12 C21 C22 O13 0.1(3)
O11 C21 C22 C23 0.2(3)
O12 C21 C22 C23 117.7(2)
O13 C22 C23 C24 94.0(2)
C21 C22 C23 C24 -18.0(3)
C21 O11 C24 C25 92.0(3)
C21 O11 C24 C23 -30.7(3)
C22 C23 C24 O11 29.6(3)
C22 C23 C24 C25 -92.8(3)
S2 O14 C25 C24 -177.50(16)
O11 C24 C25 O14 63.8(2)
C23 C24 C25 O14 -178.25(19)
C21 O12 C26 O13 -38.7(3)
C21 O12 C26 C27 -155.1(2)
C21 O12 C26 C28 79.9(3)
C22 O13 C26 O12 38.6(3)
C22 O13 C26 C27 155.2(2)
C22 O13 C26 C28 -79.2(2)
O16 S2 C29 C30 -43.9(3)
O15 S2 C29 C30 -176.9(2)
O14 S2 C29 C30 67.2(2)
O16 S2 C29 C34 135.5(2)
O15 S2 C29 C34 2.5(3)
O14 S2 C29 C34 -113.4(2)
C34 C29 C30 C31 1.7(4)
S2 C29 C30 C31 -178.9(2)
C29 C30 C31 C32 0.2(5)
C30 C31 C32 C33 -1.6(5)
C30 C31 C32 C35 177.8(3)
C31 C32 C33 C34 1.2(5)
C35 C32 C33 C34 -178.1(3)
C32 C33 C34 C29 0.5(4)
C30 C29 C34 C33 -2.0(4)
S2 C29 C34 C33 178.6(2)

loop_
_cod_related_entry_id
_cod_related_entry_database
_cod_related_entry_code
1 ChemSpider 30657661
